data_4025565
loop_
_publ_author_name
'Yosuke Demizu'
'Mitsunobu Doi'
'Yukiko Sato'
'Masakazu Tanaka'
'Haruhiro Okuda'
'Masaaki Kurihara'

_publ_section_title
;
 Three-Dimensional Structural Control of Diastereomeric
 Leu-Leu-Aib-Leu-Leu-Aib Sequences in the Solid State
;
_journal_name_full 'Journal of Organic Chemistry'
_journal_page_first 5234
_journal_page_last 5239
_journal_paper_doi 10.1021/jo100965r
_journal_volume 75
_journal_year 2010
_chemical_absolute_configuration rm
_chemical_compound_source synthesis
_chemical_formula_moiety 'C38 H70 N6 O9, C2 H3 N'
_chemical_formula_sum 'C40 H73 N7 O9'
_chemical_formula_weight 796.05
_chemical_name_systematic
; 
 Boc-Leu-D-Leu-Aib-D-Leu-Leu-Aib-OMe, MeCN 
;
_space_group_IT_number 1
_symmetry_cell_setting triclinic
_symmetry_space_group_name_Hall 'P 1'
_symmetry_space_group_name_H-M 'P 1'
_atom_sites_solution_hydrogens geom
_atom_sites_solution_primary direct
_atom_sites_solution_secondary difmap
_audit_creation_method SHELXL-97
_cell_angle_alpha 77.622(3)
_cell_angle_beta 66.601(3)
_cell_angle_gamma 78.839(3)
_cell_formula_units_Z 2
_cell_length_a 12.545(3)
_cell_length_b 14.913(3)
_cell_length_c 15.330(3)
_cell_measurement_reflns_used 8165
_cell_measurement_temperature 240(2)
_cell_measurement_theta_max 24.26
_cell_measurement_theta_min 2.18
_cell_volume 2552.1(9)
_computing_cell_refinement 'SAINTPLUS (Bruker, 1998)'
_computing_data_collection 'SMART (Bruker, 1998)'
_computing_data_reduction 'SAINTPLUS (Bruker, 1998)'
_computing_structure_refinement 'SHELXL-97 (Sheldrick, 2008)'
_computing_structure_solution 'SHELXD (Seldrick & Gould, 1996)'
_diffrn_ambient_temperature 240(2)
_diffrn_detector_area_resol_mean 8.366
_diffrn_measured_fraction_theta_full 0.949
_diffrn_measured_fraction_theta_max 0.949
_diffrn_measurement_device_type 'Bruker AXS SMART APEX (CCD area detector)'
_diffrn_measurement_method \w-scan
_diffrn_radiation_monochromator 'Bruker AXS Montel (conforcal multilayer optics)'
_diffrn_radiation_source 'MacScience M18XCE (rotating anode)'
_diffrn_radiation_type MoK\a
_diffrn_radiation_wavelength 0.71073
_diffrn_reflns_av_R_equivalents 0.0675
_diffrn_reflns_av_sigmaI/netI 0.0966
_diffrn_reflns_limit_h_max 15
_diffrn_reflns_limit_h_min -15
_diffrn_reflns_limit_k_max 18
_diffrn_reflns_limit_k_min -18
_diffrn_reflns_limit_l_max 19
_diffrn_reflns_limit_l_min -18
_diffrn_reflns_number 18955
_diffrn_reflns_theta_full 26.37
_diffrn_reflns_theta_max 26.37
_diffrn_reflns_theta_min 1.41
_diffrn_standards_decay_% 0.0
_diffrn_standards_interval_count 18955
_diffrn_standards_interval_time 660
_diffrn_standards_number 204
_exptl_absorpt_coefficient_mu 0.073
_exptl_absorpt_correction_T_max 1.0
_exptl_absorpt_correction_T_min 0.423
_exptl_absorpt_correction_type empirical
_exptl_absorpt_process_details 'SADABS (Sheldrick, 1996)'
_exptl_crystal_colour colourless
_exptl_crystal_density_diffrn 1.036
_exptl_crystal_density_method 'not measured'
_exptl_crystal_description plate
_exptl_crystal_F_000 868
_exptl_crystal_size_max 0.50
_exptl_crystal_size_mid 0.35
_exptl_crystal_size_min 0.08
_refine_diff_density_max 0.651
_refine_diff_density_min -0.274
_refine_diff_density_rms 0.068
_refine_ls_abs_structure_details 'Flack (1983), 0 Friedel pairs'
_refine_ls_abs_structure_Flack 0.5(14)
_refine_ls_extinction_method none
_refine_ls_goodness_of_fit_ref 0.990
_refine_ls_hydrogen_treatment constr
_refine_ls_matrix_type full
_refine_ls_number_parameters 1011
_refine_ls_number_reflns 9915
_refine_ls_number_restraints 81
_refine_ls_restrained_S_all 1.008
_refine_ls_R_factor_all 0.0950
_refine_ls_R_factor_gt 0.0775
_refine_ls_shift/su_max 0.018
_refine_ls_shift/su_mean 0.003
_refine_ls_structure_factor_coef Fsqd
_refine_ls_weighting_details 'calc w=1/[\s^2^(Fo^2^)+(0.0628P)^2^+1.2600P] where P=(Fo^2^+2Fc^2^)/3'
_refine_ls_weighting_scheme calc
_refine_ls_wR_factor_gt 0.1905
_refine_ls_wR_factor_ref 0.1971
_reflns_number_gt 6637
_reflns_number_total 9915
_reflns_threshold_expression I>2\s(I)
_cod_data_source_file jo100965r_si_003.cif
_cod_data_source_block ldadla
_cod_depositor_comments
;
The following automatic conversions were performed:

'_symmetry_cell_setting' value 'Triclinic' changed to 'triclinic'
according to the built-in table from CIF Core dictionary named
'cif_core.dic' version 2.4.1 from 2010-06-29.

Automatic conversion script
Id: cif_fix_values 1646 2011-03-28 12:23:43Z adriana 
;
_cod_original_sg_symbol_H-M 'P 1 '
_cod_database_code 4025565

loop_
_symmetry_equiv_pos_as_xyz
'x, y, z'

loop_
_atom_site_label
_atom_site_type_symbol
_atom_site_fract_x
_atom_site_fract_y
_atom_site_fract_z
_atom_site_U_iso_or_equiv
_atom_site_adp_type
_atom_site_occupancy
_atom_site_symmetry_multiplicity
_atom_site_calc_flag
_atom_site_refinement_flags
_atom_site_disorder_assembly
_atom_site_disorder_group
N1 N -0.210(2) 0.5087(14) 1.187(2) 0.236(9) Uani 1 1 d . . .
C1 C -0.112(3) 0.4912(15) 1.150(2) 0.185(8) Uani 1 1 d . . .
C2 C 0.0089(19) 0.4767(11) 1.1010(12) 0.166(6) Uani 1 1 d . . .
H2A H 0.0478 0.5005 1.1333 0.249 Uiso 1 1 calc R . .
H2B H 0.0291 0.5086 1.0354 0.249 Uiso 1 1 calc R . .
H2C H 0.0338 0.4110 1.1006 0.249 Uiso 1 1 calc R . .
N3 N -0.076(3) 1.3026(18) 1.4992(19) 0.293(11) Uani 1 1 d U . .
C3 C -0.071(2) 1.3311(14) 1.4222(17) 0.208(9) Uani 1 1 d U . .
C4 C -0.046(2) 1.3706(19) 1.3267(17) 0.264(11) Uani 1 1 d U . .
H4A H 0.0179 1.3323 1.2856 0.395 Uiso 1 1 calc R . .
H4B H -0.0235 1.4318 1.3168 0.395 Uiso 1 1 calc R . .
H4C H -0.1147 1.3754 1.3110 0.395 Uiso 1 1 calc R . .
C1A C -0.2839(6) 1.2811(4) 1.1006(5) 0.0688(19) Uani 1 1 d . . .
O1A O -0.1625(3) 1.2971(3) 1.0418(3) 0.0597(11) Uani 1 1 d . . .
C2A C -0.3521(7) 1.3675(6) 1.0640(8) 0.107(3) Uani 1 1 d . . .
H2A1 H -0.3311 1.4222 1.0750 0.160 Uiso 1 1 calc R . .
H2A2 H -0.4354 1.3647 1.0981 0.160 Uiso 1 1 calc R . .
H2A3 H -0.3329 1.3704 0.9957 0.160 Uiso 1 1 calc R . .
C3A C -0.3071(8) 1.2785(6) 1.2060(6) 0.093(3) Uani 1 1 d . . .
H3A1 H -0.2873 1.3350 1.2145 0.140 Uiso 1 1 calc R . .
H3A2 H -0.2596 1.2258 1.2272 0.140 Uiso 1 1 calc R . .
H3A3 H -0.3892 1.2731 1.2439 0.140 Uiso 1 1 calc R . .
C4A C -0.3130(8) 1.1942(6) 1.0810(8) 0.100(3) Uani 1 1 d . . .
H4A1 H -0.2671 1.1402 1.1021 0.150 Uiso 1 1 calc R . .
H4A2 H -0.2949 1.1986 1.0127 0.150 Uiso 1 1 calc R . .
H4A3 H -0.3956 1.1885 1.1160 0.150 Uiso 1 1 calc R . .
C5A C -0.0722(5) 1.2361(4) 1.0500(4) 0.0474(13) Uani 1 1 d . . .
O5A O -0.0799(3) 1.1619(3) 1.1041(3) 0.0568(10) Uani 1 1 d . . .
N10A N 0.0294(4) 1.2675(3) 0.9918(3) 0.0524(12) Uani 1 1 d . . .
H10A H 0.0286 1.3225 0.9584 0.063 Uiso 1 1 calc R . .
C10A C 0.1403(5) 1.2124(4) 0.9829(4) 0.0459(13) Uani 1 1 d . . .
H10B H 0.1507 1.1599 0.9490 0.055 Uiso 1 1 calc R . .
C11A C 0.2396(5) 1.2729(4) 0.9263(5) 0.0629(18) Uani 1 1 d . . .
H11A H 0.2310 1.3028 0.8656 0.075 Uiso 1 1 calc R . .
H11B H 0.2307 1.3218 0.9632 0.075 Uiso 1 1 calc R . .
C12A C 0.3634(6) 1.2217(5) 0.9037(6) 0.087(3) Uani 1 1 d . . .
H12A H 0.3648 1.1819 0.9640 0.104 Uiso 1 1 calc R . .
C13A C 0.4532(8) 1.2883(6) 0.8755(10) 0.125(4) Uani 1 1 d . . .
H13A H 0.4296 1.3279 0.9243 0.187 Uiso 1 1 calc R . .
H13B H 0.4585 1.3260 0.8142 0.187 Uiso 1 1 calc R . .
H13C H 0.5289 1.2536 0.8699 0.187 Uiso 1 1 calc R . .
C14A C 0.3919(10) 1.1585(8) 0.8309(10) 0.141(5) Uani 1 1 d . . .
H14A H 0.3306 1.1190 0.8517 0.212 Uiso 1 1 calc R . .
H14B H 0.4659 1.1206 0.8250 0.212 Uiso 1 1 calc R . .
H14C H 0.3977 1.1952 0.7691 0.212 Uiso 1 1 calc R . .
C15A C 0.1461(5) 1.1761(3) 1.0823(4) 0.0421(12) Uani 1 1 d . . .
O15A O 0.1298(4) 1.2269(3) 1.1391(3) 0.0610(11) Uani 1 1 d . . .
N20A N 0.1797(3) 1.0840(3) 1.0977(3) 0.0375(9) Uani 1 1 d . . .
H20A H 0.1817 1.0497 1.0576 0.045 Uiso 1 1 calc R . .
C20A C 0.2126(5) 1.0410(3) 1.1799(4) 0.0431(12) Uani 1 1 d . . .
H20B H 0.2491 1.0868 1.1937 0.052 Uiso 1 1 calc R . .
C21A C 0.3051(5) 0.9586(4) 1.1522(4) 0.0478(13) Uani 1 1 d . . .
H21A H 0.2720 0.9136 1.1352 0.057 Uiso 1 1 calc R . .
H21B H 0.3250 0.9287 1.2082 0.057 Uiso 1 1 calc R . .
C22A C 0.4177(5) 0.9843(4) 1.0676(5) 0.0658(18) Uani 1 1 d . . .
H22A H 0.3944 1.0241 1.0159 0.079 Uiso 1 1 calc R . .
C23A C 0.4849(8) 1.0394(7) 1.0956(8) 0.108(3) Uani 1 1 d . . .
H23A H 0.4347 1.0938 1.1202 0.162 Uiso 1 1 calc R . .
H23B H 0.5522 1.0584 1.0397 0.162 Uiso 1 1 calc R . .
H23C H 0.5111 1.0016 1.1449 0.162 Uiso 1 1 calc R . .
C24A C 0.4933(7) 0.8991(6) 1.0275(6) 0.091(3) Uani 1 1 d . . .
H24A H 0.4485 0.8662 1.0084 0.137 Uiso 1 1 calc R . .
H24B H 0.5184 0.8590 1.0764 0.137 Uiso 1 1 calc R . .
H24C H 0.5613 0.9175 0.9720 0.137 Uiso 1 1 calc R . .
C25A C 0.1072(5) 1.0139(3) 1.2723(4) 0.0432(12) Uani 1 1 d . . .
O25A O 0.1230(3) 0.9876(3) 1.3488(3) 0.0524(9) Uani 1 1 d . . .
N30A N 0.0037(4) 1.0210(3) 1.2647(3) 0.0411(10) Uani 1 1 d . . .
H30A H 0.0013 1.0276 1.2077 0.049 Uiso 1 1 calc R . .
C30A C -0.1073(4) 1.0181(3) 1.3491(3) 0.0440(12) Uani 1 1 d . . .
C31A C -0.2048(5) 1.0100(4) 1.3172(4) 0.0573(16) Uani 1 1 d . . .
H31A H -0.1871 0.9535 1.2898 0.086 Uiso 1 1 calc R . .
H31B H -0.2114 1.0627 1.2693 0.086 Uiso 1 1 calc R . .
H31C H -0.2781 1.0085 1.3722 0.086 Uiso 1 1 calc R . .
C32A C -0.1326(6) 1.1057(4) 1.3936(4) 0.0633(17) Uani 1 1 d . . .
H32A H -0.1350 1.1594 1.3455 0.095 Uiso 1 1 calc R . .
H32B H -0.0715 1.1076 1.4167 0.095 Uiso 1 1 calc R . .
H32C H -0.2075 1.1058 1.4469 0.095 Uiso 1 1 calc R . .
C33A C -0.1007(4) 0.9328(3) 1.4248(3) 0.0377(11) Uani 1 1 d . . .
O33A O -0.1474(3) 0.9378(3) 1.5118(2) 0.0475(9) Uani 1 1 d . . .
N40A N -0.0498(4) 0.8526(3) 1.3910(3) 0.0392(10) Uani 1 1 d . . .
H40A H -0.0147 0.8541 1.3292 0.047 Uiso 1 1 calc R . .
C40A C -0.0506(4) 0.7631(3) 1.4533(3) 0.0392(11) Uani 1 1 d . . .
H40B H -0.0035 0.7172 1.4103 0.047 Uiso 1 1 calc R . .
C41A C -0.1706(5) 0.7327(4) 1.5036(4) 0.0521(14) Uani 1 1 d . . .
H41A H -0.2226 0.7808 1.5405 0.063 Uiso 1 1 calc R . .
H41B H -0.1661 0.6765 1.5495 0.063 Uiso 1 1 calc R . .
C42A C -0.2255(5) 0.7130(4) 1.4367(4) 0.0587(15) Uani 1 1 d . . .
H42A H -0.2271 0.7693 1.3891 0.070 Uiso 1 1 calc R . .
C43A C -0.1583(7) 0.6343(6) 1.3827(6) 0.081(2) Uani 1 1 d . . .
H43A H -0.0784 0.6471 1.3455 0.121 Uiso 1 1 calc R . .
H43B H -0.1948 0.6271 1.3399 0.121 Uiso 1 1 calc R . .
H43C H -0.1583 0.5778 1.4280 0.121 Uiso 1 1 calc R . .
C44A C -0.3508(7) 0.6942(7) 1.4958(8) 0.101(3) Uani 1 1 d . . .
H44A H -0.3930 0.7455 1.5305 0.152 Uiso 1 1 calc R . .
H44B H -0.3513 0.6378 1.5413 0.152 Uiso 1 1 calc R . .
H44C H -0.3882 0.6874 1.4535 0.152 Uiso 1 1 calc R . .
C45A C 0.0106(5) 0.7597(4) 1.5225(4) 0.0449(12) Uani 1 1 d . . .
C45B C 0.2019(4) 0.8881(3) 0.9350(3) 0.0399(11) Uani 1 1 d . . .
O45A O -0.0021(4) 0.6966(3) 1.5920(3) 0.0666(12) Uani 1 1 d . . .
N50A N 0.0796(4) 0.8244(3) 1.5040(3) 0.0472(11) Uani 1 1 d . . .
H50A H 0.0879 0.8661 1.4532 0.057 Uiso 1 1 calc R . .
C50A C 0.1419(5) 0.8283(4) 1.5654(4) 0.0515(14) Uani 1 1 d . . .
H50B H 0.1601 0.7642 1.5947 0.062 Uiso 1 1 calc R . .
C51A C 0.2565(6) 0.8672(5) 1.5069(5) 0.0658(17) Uani 1 1 d . . .
H51A H 0.2999 0.8621 1.5490 0.079 Uiso 1 1 calc R . .
H51B H 0.2395 0.9331 1.4848 0.079 Uiso 1 1 calc R . .
C52A C 0.3350(6) 0.8204(6) 1.4195(5) 0.077(2) Uani 1 1 d . . .
H52A H 0.2932 0.8312 1.3746 0.093 Uiso 1 1 calc R . .
C53A C 0.4472(8) 0.8642(9) 1.3679(8) 0.128(4) Uani 1 1 d . . .
H53A H 0.4289 0.9304 1.3519 0.192 Uiso 1 1 calc R . .
H53B H 0.4930 0.8380 1.3094 0.192 Uiso 1 1 calc R . .
H53C H 0.4917 0.8522 1.4093 0.192 Uiso 1 1 calc R . .
C54A C 0.3607(8) 0.7178(7) 1.4454(6) 0.096(3) Uani 1 1 d . . .
H54A H 0.4095 0.6913 1.3877 0.144 Uiso 1 1 calc R . .
H54B H 0.2879 0.6906 1.4755 0.144 Uiso 1 1 calc R . .
H54C H 0.4013 0.7053 1.4898 0.144 Uiso 1 1 calc R . .
C55A C 0.0680(5) 0.8842(4) 1.6475(4) 0.0527(14) Uani 1 1 d . . .
O55A O 0.0982(4) 0.8760(3) 1.7175(3) 0.0718(13) Uani 1 1 d . . .
N60A N -0.0211(5) 0.9428(4) 1.6391(4) 0.0590(13) Uani 1 1 d . . .
H60A H -0.0391 0.9451 1.5894 0.071 Uiso 1 1 calc R . .
C60A C -0.0926(6) 1.0055(4) 1.7100(4) 0.0599(16) Uani 1 1 d . . .
C61A C -0.1616(7) 1.0804(5) 1.6642(6) 0.083(2) Uani 1 1 d . . .
H61A H -0.2143 1.0531 1.6481 0.125 Uiso 1 1 calc R . .
H61B H -0.1085 1.1130 1.6062 0.125 Uiso 1 1 calc R . .
H61C H -0.2067 1.1235 1.7088 0.125 Uiso 1 1 calc R . .
C62A C -0.1765(8) 0.9508(6) 1.8005(6) 0.087(2) Uani 1 1 d . . .
H62A H -0.1314 0.9034 1.8303 0.131 Uiso 1 1 calc R . .
H62B H -0.2261 0.9220 1.7823 0.131 Uiso 1 1 calc R . .
H62C H -0.2248 0.9926 1.8457 0.131 Uiso 1 1 calc R . .
C63A C -0.0110(7) 1.0511(4) 1.7334(5) 0.0647(17) Uani 1 1 d . . .
O63A O 0.0729(6) 1.0839(5) 1.6735(5) 0.1019(19) Uani 1 1 d . . .
O64A O -0.0468(5) 1.0593(4) 1.8246(4) 0.0838(15) Uani 1 1 d . . .
C64A C 0.0218(10) 1.1055(6) 1.8515(8) 0.109(3) Uani 1 1 d . . .
H64A H -0.0137 1.1074 1.9201 0.163 Uiso 1 1 calc R . .
H64B H 0.0259 1.1680 1.8168 0.163 Uiso 1 1 calc R . .
H64C H 0.1001 1.0725 1.8360 0.163 Uiso 1 1 calc R . .
C1B C 0.5011(8) 0.3782(7) 0.5165(8) 0.101(3) Uani 1 1 d U . .
O1B O 0.3847(5) 0.3543(4) 0.5763(5) 0.1001(19) Uani 1 1 d U . .
C2B C 0.5689(10) 0.2870(8) 0.4864(9) 0.137(4) Uani 1 1 d U . .
H2B1 H 0.5338 0.2642 0.4506 0.205 Uiso 1 1 calc R . .
H2B2 H 0.5669 0.2423 0.5431 0.205 Uiso 1 1 calc R . .
H2B3 H 0.6494 0.2960 0.4462 0.205 Uiso 1 1 calc R . .
C3B C 0.4907(13) 0.4395(10) 0.4308(10) 0.165(5) Uani 1 1 d U . .
H3B1 H 0.4598 0.4079 0.3986 0.247 Uiso 1 1 calc R . .
H3B2 H 0.5672 0.4563 0.3874 0.247 Uiso 1 1 calc R . .
H3B3 H 0.4383 0.4950 0.4498 0.247 Uiso 1 1 calc R . .
C4B C 0.5500(13) 0.4113(11) 0.5743(12) 0.171(5) Uani 1 1 d U . .
H4B1 H 0.5482 0.3651 0.6299 0.256 Uiso 1 1 calc R . .
H4B2 H 0.5041 0.4684 0.5955 0.256 Uiso 1 1 calc R . .
H4B3 H 0.6303 0.4226 0.5357 0.256 Uiso 1 1 calc R . .
C5B C 0.2918(6) 0.4182(5) 0.6101(5) 0.0699(18) Uani 1 1 d U . .
O5B O 0.2927(4) 0.4958(4) 0.6174(4) 0.0858(16) Uani 1 1 d . . .
N10B N 0.1931(5) 0.3782(4) 0.6378(5) 0.0764(17) Uani 1 1 d . . .
H10C H 0.1985 0.3199 0.6346 0.092 Uiso 1 1 calc R . .
C10B C 0.0765(6) 0.4317(4) 0.6733(5) 0.0594(16) Uani 1 1 d . . .
H10D H 0.0689 0.4823 0.6217 0.071 Uiso 1 1 calc R . .
C11B C -0.0157(7) 0.3667(4) 0.6976(6) 0.0730(19) Uani 1 1 d . . .
H11C H 0.0000 0.3397 0.6402 0.088 Uiso 1 1 calc R . .
H11D H -0.0060 0.3160 0.7474 0.088 Uiso 1 1 calc R . .
C12B C -0.1421(7) 0.4103(5) 0.7323(6) 0.0718(19) Uani 1 1 d . . .
H12B H -0.1561 0.4395 0.7887 0.086 Uiso 1 1 calc R . .
C13B C -0.2224(9) 0.3339(7) 0.7663(8) 0.111(3) Uani 1 1 d . . .
H13D H -0.3034 0.3614 0.7876 0.167 Uiso 1 1 calc R . .
H13E H -0.2082 0.2913 0.8191 0.167 Uiso 1 1 calc R . .
H13F H -0.2062 0.3008 0.7135 0.167 Uiso 1 1 calc R . .
C14B C -0.1725(9) 0.4848(6) 0.6581(8) 0.101(3) Uani 1 1 d . . .
H14D H -0.2542 0.5096 0.6852 0.152 Uiso 1 1 calc R . .
H14E H -0.1589 0.4583 0.6015 0.152 Uiso 1 1 calc R . .
H14F H -0.1239 0.5340 0.6403 0.152 Uiso 1 1 calc R . .
C15B C 0.0571(5) 0.4724(4) 0.7604(4) 0.0460(13) Uani 1 1 d . . .
O15B O 0.0663(4) 0.4254(3) 0.8331(3) 0.0646(12) Uani 1 1 d . . .
N20B N 0.0246(4) 0.5648(3) 0.7552(3) 0.0413(10) Uani 1 1 d . . .
H20C H 0.0251 0.5972 0.7006 0.050 Uiso 1 1 calc R . .
C20B C -0.0114(5) 0.6114(4) 0.8389(4) 0.0450(12) Uani 1 1 d . . .
H20D H -0.0467 0.5655 0.8959 0.054 Uiso 1 1 calc R . .
C21B C -0.1093(5) 0.6902(4) 0.8366(4) 0.0502(13) Uani 1 1 d . . .
H21C H -0.1284 0.7240 0.8902 0.060 Uiso 1 1 calc R . .
H21D H -0.0810 0.7334 0.7767 0.060 Uiso 1 1 calc R . .
C22B C -0.2206(6) 0.6565(5) 0.8435(6) 0.0729(19) Uani 1 1 d . . .
H22B H -0.1967 0.6157 0.7941 0.087 Uiso 1 1 calc R . .
C23B C -0.3039(8) 0.7390(7) 0.8175(9) 0.114(3) Uani 1 1 d . . .
H23D H -0.2608 0.7758 0.7577 0.172 Uiso 1 1 calc R . .
H23E H -0.3366 0.7768 0.8684 0.172 Uiso 1 1 calc R . .
H23F H -0.3666 0.7160 0.8102 0.172 Uiso 1 1 calc R . .
C24B C -0.2809(9) 0.6019(9) 0.9363(9) 0.144(5) Uani 1 1 d . . .
H24D H -0.3505 0.5835 0.9355 0.216 Uiso 1 1 calc R . .
H24E H -0.3029 0.6389 0.9871 0.216 Uiso 1 1 calc R . .
H24F H -0.2292 0.5473 0.9477 0.216 Uiso 1 1 calc R . .
C25B C 0.0891(5) 0.6405(3) 0.8533(4) 0.0427(12) Uani 1 1 d . . .
O25B O 0.0735(3) 0.6696(3) 0.9265(3) 0.0525(10) Uani 1 1 d . . .
N30B N 0.1970(4) 0.6305(3) 0.7822(3) 0.0456(10) Uani 1 1 d . . .
H30B H 0.2022 0.6251 0.7252 0.055 Uiso 1 1 calc R . .
C30B C 0.3043(5) 0.6285(4) 0.7995(4) 0.0505(14) Uani 1 1 d . . .
C31B C 0.4092(6) 0.6312(6) 0.7005(6) 0.083(2) Uani 1 1 d . . .
H31D H 0.4142 0.5778 0.6717 0.124 Uiso 1 1 calc R . .
H31E H 0.4813 0.6301 0.7102 0.124 Uiso 1 1 calc R . .
H31F H 0.3971 0.6873 0.6581 0.124 Uiso 1 1 calc R . .
C32B C 0.3221(8) 0.5408(4) 0.8661(7) 0.084(2) Uani 1 1 d . . .
H32D H 0.3211 0.4875 0.8398 0.125 Uiso 1 1 calc R . .
H32E H 0.2598 0.5417 0.9289 0.125 Uiso 1 1 calc R . .
H32F H 0.3969 0.5371 0.8724 0.125 Uiso 1 1 calc R . .
C33B C 0.3075(4) 0.7141(4) 0.8379(3) 0.0404(12) Uani 1 1 d . . .
O33B O 0.3570(3) 0.7087(3) 0.8942(3) 0.0503(9) Uani 1 1 d . . .
N40B N 0.2594(4) 0.7953(3) 0.8030(3) 0.0409(10) Uani 1 1 d . . .
H40C H 0.2240 0.7954 0.7644 0.049 Uiso 1 1 calc R . .
C40B C 0.2643(5) 0.8833(3) 0.8277(3) 0.0411(12) Uani 1 1 d . . .
H40D H 0.2197 0.9309 0.7952 0.049 Uiso 1 1 calc R . .
C41B C 0.3876(5) 0.9104(4) 0.7878(4) 0.0517(14) Uani 1 1 d . . .
H41C H 0.4365 0.8619 0.8141 0.062 Uiso 1 1 calc R . .
H41D H 0.3848 0.9675 0.8110 0.062 Uiso 1 1 calc R . .
C42B C 0.4466(6) 0.9254(5) 0.6783(5) 0.0715(19) Uani 1 1 d . . .
H42B H 0.4453 0.8690 0.6546 0.086 Uiso 1 1 calc R . .
C43B C 0.5710(7) 0.9412(7) 0.6480(8) 0.116(4) Uani 1 1 d . . .
H43D H 0.6068 0.9510 0.5783 0.174 Uiso 1 1 calc R . .
H43E H 0.6131 0.8875 0.6737 0.174 Uiso 1 1 calc R . .
H43F H 0.5740 0.9953 0.6722 0.174 Uiso 1 1 calc R . .
C44B C 0.3799(7) 1.0088(7) 0.6321(5) 0.094(3) Uani 1 1 d . . .
H44D H 0.2986 0.9988 0.6533 0.142 Uiso 1 1 calc R . .
H44E H 0.4155 1.0140 0.5625 0.142 Uiso 1 1 calc R . .
H44F H 0.3840 1.0653 0.6517 0.142 Uiso 1 1 calc R . .
O45B O 0.2161(4) 0.9501(3) 0.9694(3) 0.0593(10) Uani 1 1 d . . .
N50B N 0.1295(4) 0.8256(3) 0.9876(3) 0.0418(10) Uani 1 1 d . . .
H50C H 0.1193 0.7857 0.9586 0.050 Uiso 1 1 calc R . .
C50B C 0.0663(5) 0.8202(4) 1.0910(3) 0.0451(13) Uani 1 1 d . . .
H50D H 0.0470 0.8839 1.1064 0.054 Uiso 1 1 calc R . .
C51B C -0.0476(5) 0.7796(4) 1.1231(4) 0.0550(15) Uani 1 1 d . . .
H51C H -0.0897 0.7827 1.1919 0.066 Uiso 1 1 calc R . .
H51D H -0.0288 0.7141 1.1157 0.066 Uiso 1 1 calc R . .
C52B C -0.1300(6) 0.8253(5) 1.0706(5) 0.073(2) Uani 1 1 d . . .
H52B H -0.0871 0.8199 1.0017 0.087 Uiso 1 1 calc R . .
C53B C -0.2341(8) 0.7735(9) 1.1056(8) 0.116(3) Uani 1 1 d . . .
H53D H -0.2868 0.8037 1.0730 0.174 Uiso 1 1 calc R . .
H53E H -0.2744 0.7727 1.1744 0.174 Uiso 1 1 calc R . .
H53F H -0.2084 0.7106 1.0922 0.174 Uiso 1 1 calc R . .
C54B C -0.1634(9) 0.9295(6) 1.0776(7) 0.103(3) Uani 1 1 d . . .
H54D H -0.2148 0.9563 1.0429 0.155 Uiso 1 1 calc R . .
H54E H -0.0931 0.9602 1.0498 0.155 Uiso 1 1 calc R . .
H54F H -0.2033 0.9376 1.1446 0.155 Uiso 1 1 calc R . .
C55B C 0.1378(5) 0.7638(4) 1.1494(4) 0.0456(12) Uani 1 1 d . . .
O55B O 0.1040(4) 0.7679(3) 1.2356(3) 0.0595(11) Uani 1 1 d . . .
N60B N 0.2312(4) 0.7062(3) 1.1060(3) 0.0545(13) Uani 1 1 d . . .
H60B H 0.2543 0.7072 1.0443 0.065 Uiso 1 1 calc R . .
C60B C 0.2958(5) 0.6413(4) 1.1595(4) 0.0560(15) Uani 1 1 d U . .
C61B C 0.3662(9) 0.6909(6) 1.1903(7) 0.099(3) Uani 1 1 d . . .
H61D H 0.4183 0.7265 1.1342 0.149 Uiso 1 1 calc R . .
H61E H 0.4118 0.6459 1.2216 0.149 Uiso 1 1 calc R . .
H61F H 0.3136 0.7320 1.2347 0.149 Uiso 1 1 calc R . .
C62B C 0.3760(7) 0.5704(6) 1.0930(5) 0.095(3) Uani 1 1 d . . .
H62D H 0.3287 0.5404 1.0736 0.142 Uiso 1 1 calc R . .
H62E H 0.4171 0.5244 1.1275 0.142 Uiso 1 1 calc R . .
H62F H 0.4322 0.6022 1.0365 0.142 Uiso 1 1 calc R . .
C63B C 0.2085(7) 0.5836(5) 1.2435(5) 0.0627(17) Uani 1 1 d U . .
O63B O 0.1301(5) 0.5559(4) 1.2395(4) 0.0885(16) Uani 1 1 d . . .
O64B O 0.2374(5) 0.5666(4) 1.3201(3) 0.0970(19) Uani 1 1 d U . .
C64B C 0.1636(10) 0.5123(8) 1.4048(7) 0.134(4) Uani 1 1 d U . .
H64D H 0.1930 0.5047 1.4560 0.201 Uiso 1 1 calc R . .
H64E H 0.1639 0.4520 1.3902 0.201 Uiso 1 1 calc R . .
H64F H 0.0844 0.5436 1.4251 0.201 Uiso 1 1 calc R . .

loop_
_atom_site_aniso_label
_atom_site_aniso_U_11
_atom_site_aniso_U_22
_atom_site_aniso_U_33
_atom_site_aniso_U_23
_atom_site_aniso_U_13
_atom_site_aniso_U_12
N1 0.23(2) 0.159(13) 0.33(3) -0.076(15) -0.10(2) -0.016(16)
C1 0.19(2) 0.145(15) 0.24(3) -0.052(15) -0.08(2) -0.048(17)
C2 0.23(2) 0.140(12) 0.145(13) -0.023(10) -0.080(13) -0.049(13)
N3 0.42(3) 0.240(18) 0.219(18) -0.036(16) -0.115(18) -0.042(17)
C3 0.32(2) 0.160(14) 0.150(14) -0.042(12) -0.066(15) -0.081(14)
C4 0.32(2) 0.30(2) 0.170(17) -0.012(17) -0.075(16) -0.093(19)
C1A 0.050(4) 0.052(3) 0.085(5) 0.006(3) -0.017(3) 0.002(3)
O1A 0.048(2) 0.046(2) 0.069(3) 0.0127(19) -0.0176(19) -0.0028(18)
C2A 0.052(4) 0.082(5) 0.147(8) 0.027(5) -0.028(5) 0.014(4)
C3A 0.086(6) 0.078(5) 0.078(5) -0.001(4) -0.003(4) 0.004(4)
C4A 0.077(6) 0.080(5) 0.143(8) -0.006(5) -0.044(5) -0.016(4)
C5A 0.053(3) 0.039(3) 0.046(3) 0.005(2) -0.020(2) -0.007(2)
O5A 0.052(2) 0.046(2) 0.056(2) 0.0122(18) -0.0117(18) -0.0097(17)
N10A 0.051(3) 0.040(2) 0.052(3) 0.018(2) -0.017(2) -0.006(2)
C10A 0.049(3) 0.040(3) 0.038(3) 0.010(2) -0.013(2) -0.006(2)
C11A 0.051(4) 0.042(3) 0.071(4) 0.017(3) -0.009(3) -0.006(3)
C12A 0.050(4) 0.049(4) 0.112(6) 0.023(4) 0.002(4) -0.003(3)
C13A 0.062(5) 0.080(6) 0.195(11) 0.007(6) -0.019(6) -0.019(4)
C14A 0.094(7) 0.099(7) 0.174(12) -0.050(7) 0.023(7) -0.011(6)
C15A 0.046(3) 0.035(3) 0.040(3) 0.001(2) -0.013(2) -0.008(2)
O15A 0.084(3) 0.040(2) 0.065(3) -0.0125(19) -0.034(2) -0.0006(19)
N20A 0.042(2) 0.032(2) 0.034(2) 0.0022(16) -0.0129(17) -0.0057(17)
C20A 0.044(3) 0.037(3) 0.043(3) 0.006(2) -0.016(2) -0.006(2)
C21A 0.039(3) 0.040(3) 0.052(3) 0.005(2) -0.011(2) -0.002(2)
C22A 0.044(3) 0.058(4) 0.074(4) 0.008(3) -0.012(3) 0.001(3)
C23A 0.065(5) 0.110(7) 0.131(8) -0.013(6) -0.010(5) -0.034(5)
C24A 0.058(5) 0.087(5) 0.094(6) -0.008(4) -0.002(4) 0.011(4)
C25A 0.047(3) 0.038(3) 0.040(3) 0.000(2) -0.016(2) -0.001(2)
O25A 0.056(2) 0.057(2) 0.041(2) 0.0024(17) -0.0195(17) -0.0095(18)
N30A 0.040(2) 0.043(2) 0.029(2) 0.0030(17) -0.0069(17) -0.0034(18)
C30A 0.039(3) 0.043(3) 0.036(3) 0.008(2) -0.007(2) -0.002(2)
C31A 0.043(3) 0.066(4) 0.050(3) 0.012(3) -0.016(2) -0.002(3)
C32A 0.079(4) 0.041(3) 0.050(3) -0.004(3) -0.012(3) 0.010(3)
C33A 0.035(3) 0.042(3) 0.032(2) -0.002(2) -0.011(2) -0.002(2)
O33A 0.048(2) 0.053(2) 0.0293(18) -0.0033(15) -0.0080(15) 0.0033(17)
N40A 0.044(2) 0.037(2) 0.0233(18) 0.0045(16) -0.0049(16) -0.0013(18)
C40A 0.046(3) 0.034(2) 0.028(2) 0.0020(19) -0.009(2) -0.004(2)
C41A 0.053(3) 0.047(3) 0.037(3) 0.006(2) -0.003(2) -0.005(3)
C42A 0.054(4) 0.057(3) 0.058(4) 0.007(3) -0.019(3) -0.015(3)
C43A 0.084(5) 0.088(5) 0.079(5) -0.026(4) -0.027(4) -0.021(4)
C44A 0.058(5) 0.107(6) 0.123(7) -0.008(6) -0.020(5) -0.013(4)
C45A 0.044(3) 0.046(3) 0.033(2) 0.000(2) -0.009(2) 0.003(2)
C45B 0.041(3) 0.044(3) 0.031(2) -0.008(2) -0.012(2) 0.004(2)
O45A 0.086(3) 0.059(2) 0.048(2) 0.022(2) -0.030(2) -0.015(2)
N50A 0.051(3) 0.048(2) 0.039(2) 0.0022(19) -0.020(2) -0.001(2)
C50A 0.060(4) 0.051(3) 0.044(3) -0.003(2) -0.027(3) 0.005(3)
C51A 0.059(4) 0.081(4) 0.058(4) 0.001(3) -0.030(3) -0.004(3)
C52A 0.060(4) 0.104(6) 0.063(4) -0.005(4) -0.024(3) -0.001(4)
C53A 0.062(5) 0.186(11) 0.100(7) 0.021(7) -0.009(5) -0.022(6)
C54A 0.077(5) 0.114(7) 0.082(5) -0.028(5) -0.026(4) 0.028(5)
C55A 0.067(4) 0.054(3) 0.044(3) -0.011(2) -0.029(3) 0.001(3)
O55A 0.088(3) 0.076(3) 0.064(3) -0.024(2) -0.047(2) 0.019(2)
N60A 0.070(3) 0.063(3) 0.050(3) -0.019(2) -0.034(2) 0.015(3)
C60A 0.073(4) 0.058(4) 0.052(3) -0.021(3) -0.028(3) 0.011(3)
C61A 0.094(6) 0.076(5) 0.091(5) -0.041(4) -0.053(4) 0.035(4)
C62A 0.098(6) 0.074(5) 0.074(5) -0.023(4) -0.009(4) -0.012(4)
C63A 0.075(5) 0.055(4) 0.068(4) -0.013(3) -0.034(4) 0.004(3)
O63A 0.091(4) 0.115(5) 0.095(4) -0.018(4) -0.021(3) -0.029(4)
O64A 0.117(4) 0.079(3) 0.072(3) -0.032(3) -0.048(3) 0.001(3)
C64A 0.170(10) 0.080(5) 0.119(7) -0.042(5) -0.094(7) 0.007(6)
C1B 0.082(5) 0.102(6) 0.099(6) -0.045(5) -0.005(4) 0.006(4)
O1B 0.079(4) 0.082(3) 0.111(4) -0.033(3) -0.005(3) 0.009(3)
C2B 0.119(7) 0.126(7) 0.137(7) -0.059(6) -0.015(5) 0.021(6)
C3B 0.146(8) 0.148(8) 0.137(8) -0.017(7) 0.002(6) 0.003(7)
C4B 0.147(9) 0.183(9) 0.183(9) -0.096(8) -0.036(7) -0.001(7)
C5B 0.060(4) 0.076(4) 0.055(4) -0.015(3) -0.004(3) -0.002(3)
O5B 0.070(3) 0.076(3) 0.088(4) -0.031(3) 0.002(3) -0.005(3)
N10B 0.072(4) 0.055(3) 0.088(4) -0.025(3) -0.015(3) 0.009(3)
C10B 0.069(4) 0.039(3) 0.060(4) -0.004(3) -0.016(3) -0.003(3)
C11B 0.092(5) 0.043(3) 0.082(5) -0.012(3) -0.029(4) -0.009(3)
C12B 0.075(5) 0.056(4) 0.089(5) -0.005(3) -0.033(4) -0.018(3)
C13B 0.108(8) 0.093(6) 0.139(9) -0.002(6) -0.041(6) -0.056(6)
C14B 0.107(7) 0.079(5) 0.124(7) 0.009(5) -0.057(6) -0.021(5)
C15B 0.041(3) 0.042(3) 0.044(3) 0.003(2) -0.010(2) -0.002(2)
O15B 0.080(3) 0.044(2) 0.047(2) 0.0153(18) -0.0175(19) 0.004(2)
N20B 0.051(3) 0.034(2) 0.032(2) 0.0039(16) -0.0131(18) -0.0049(18)
C20B 0.052(3) 0.041(3) 0.031(2) 0.000(2) -0.005(2) -0.008(2)
C21B 0.052(3) 0.045(3) 0.044(3) -0.007(2) -0.011(2) -0.001(2)
C22B 0.052(4) 0.066(4) 0.098(5) -0.022(4) -0.025(4) 0.004(3)
C23B 0.069(6) 0.105(7) 0.170(10) -0.026(7) -0.055(6) 0.017(5)
C24B 0.070(6) 0.160(10) 0.166(11) 0.048(9) -0.029(6) -0.043(6)
C25B 0.049(3) 0.034(2) 0.038(3) -0.001(2) -0.012(2) -0.001(2)
O25B 0.060(3) 0.056(2) 0.0335(19) -0.0102(17) -0.0066(16) -0.0105(18)
N30B 0.042(3) 0.052(3) 0.032(2) -0.0044(18) -0.0036(18) -0.007(2)
C30B 0.044(3) 0.051(3) 0.045(3) -0.011(2) -0.008(2) 0.005(2)
C31B 0.049(4) 0.117(6) 0.078(5) -0.063(5) 0.000(3) 0.004(4)
C32B 0.098(6) 0.039(3) 0.124(7) -0.004(4) -0.062(5) 0.009(3)
C33B 0.038(3) 0.046(3) 0.027(2) -0.003(2) -0.005(2) 0.000(2)
O33B 0.053(2) 0.050(2) 0.041(2) -0.0062(16) -0.0166(17) 0.0068(17)
N40B 0.041(2) 0.041(2) 0.030(2) -0.0002(16) -0.0076(17) 0.0007(18)
C40B 0.047(3) 0.040(3) 0.030(2) -0.001(2) -0.012(2) -0.001(2)
C41B 0.049(3) 0.048(3) 0.050(3) 0.000(2) -0.012(2) -0.009(2)
C42B 0.058(4) 0.079(4) 0.056(4) -0.004(3) 0.003(3) -0.021(3)
C43B 0.062(5) 0.123(8) 0.113(7) 0.013(6) 0.005(5) -0.017(5)
C44B 0.079(5) 0.120(7) 0.062(4) 0.030(5) -0.017(4) -0.030(5)
O45B 0.072(3) 0.059(2) 0.045(2) -0.0154(19) -0.0133(19) -0.013(2)
N50B 0.046(3) 0.042(2) 0.028(2) -0.0053(17) -0.0081(17) 0.0027(19)
C50B 0.046(3) 0.047(3) 0.029(2) -0.007(2) -0.006(2) 0.008(2)
C51B 0.052(4) 0.057(3) 0.042(3) -0.007(3) -0.007(2) 0.005(3)
C52B 0.049(4) 0.100(5) 0.061(4) -0.028(4) -0.018(3) 0.022(4)
C53B 0.055(5) 0.173(10) 0.114(7) -0.026(7) -0.028(5) -0.004(6)
C54B 0.112(7) 0.101(6) 0.108(7) -0.042(5) -0.066(6) 0.045(5)
C55B 0.043(3) 0.048(3) 0.034(3) -0.004(2) -0.007(2) 0.002(2)
O55B 0.071(3) 0.065(2) 0.031(2) -0.0097(17) -0.0143(17) 0.012(2)
N60B 0.052(3) 0.061(3) 0.034(2) -0.004(2) -0.011(2) 0.016(2)
C60B 0.053(3) 0.062(3) 0.040(3) 0.003(2) -0.015(2) 0.007(3)
C61B 0.101(7) 0.087(5) 0.121(7) 0.025(5) -0.070(6) -0.016(5)
C62B 0.084(5) 0.107(6) 0.055(4) -0.011(4) -0.018(4) 0.055(5)
C63B 0.061(4) 0.053(3) 0.056(4) 0.000(3) -0.016(3) 0.011(3)
O63B 0.079(4) 0.072(3) 0.103(4) -0.004(3) -0.025(3) -0.013(3)
O64B 0.106(4) 0.108(4) 0.048(3) 0.023(3) -0.025(2) 0.007(3)
C64B 0.127(7) 0.143(7) 0.080(5) 0.043(5) -0.020(5) -0.003(6)

loop_
_atom_type_symbol
_atom_type_description
_atom_type_scat_dispersion_real
_atom_type_scat_dispersion_imag
_atom_type_scat_source
C C 0.0033 0.0016 'International Tables Vol C Tables 4.2.6.8 and 6.1.1.4'
H H 0.0000 0.0000 'International Tables Vol C Tables 4.2.6.8 and 6.1.1.4'
N N 0.0061 0.0033 'International Tables Vol C Tables 4.2.6.8 and 6.1.1.4'
O O 0.0106 0.0060 'International Tables Vol C Tables 4.2.6.8 and 6.1.1.4'

loop_
_geom_angle_atom_site_label_1
_geom_angle_atom_site_label_2
_geom_angle_atom_site_label_3
_geom_angle
_geom_angle_site_symmetry_1
_geom_angle_site_symmetry_3
_geom_angle_publ_flag
N1 C1 C2 176(3) . . ?
C1 C2 H2A 109.5 . . ?
C1 C2 H2B 109.5 . . ?
H2A C2 H2B 109.5 . . ?
C1 C2 H2C 109.5 . . ?
H2A C2 H2C 109.5 . . ?
H2B C2 H2C 109.5 . . ?
N3 C3 C4 170(3) . . ?
C3 C4 H4A 109.5 . . ?
C3 C4 H4B 109.5 . . ?
H4A C4 H4B 109.5 . . ?
C3 C4 H4C 109.5 . . ?
H4A C4 H4C 109.5 . . ?
H4B C4 H4C 109.5 . . ?
O1A C1A C3A 110.0(6) . . ?
O1A C1A C4A 111.2(6) . . ?
C3A C1A C4A 112.8(7) . . ?
O1A C1A C2A 101.8(5) . . ?
C3A C1A C2A 110.3(7) . . ?
C4A C1A C2A 110.3(7) . . ?
C5A O1A C1A 121.7(4) . . ?
C1A C2A H2A1 109.5 . . ?
C1A C2A H2A2 109.5 . . ?
H2A1 C2A H2A2 109.5 . . ?
C1A C2A H2A3 109.5 . . ?
H2A1 C2A H2A3 109.5 . . ?
H2A2 C2A H2A3 109.5 . . ?
C1A C3A H3A1 109.5 . . ?
C1A C3A H3A2 109.5 . . ?
H3A1 C3A H3A2 109.5 . . ?
C1A C3A H3A3 109.5 . . ?
H3A1 C3A H3A3 109.5 . . ?
H3A2 C3A H3A3 109.5 . . ?
C1A C4A H4A1 109.5 . . ?
C1A C4A H4A2 109.5 . . ?
H4A1 C4A H4A2 109.5 . . ?
C1A C4A H4A3 109.5 . . ?
H4A1 C4A H4A3 109.5 . . ?
H4A2 C4A H4A3 109.5 . . ?
O5A C5A N10A 123.8(5) . . ?
O5A C5A O1A 125.5(5) . . ?
N10A C5A O1A 110.7(4) . . ?
C5A N10A C10A 121.7(4) . . ?
C5A N10A H10A 119.1 . . ?
C10A N10A H10A 119.1 . . ?
N10A C10A C15A 110.3(4) . . ?
N10A C10A C11A 109.4(4) . . ?
C15A C10A C11A 107.6(5) . . ?
N10A C10A H10B 109.8 . . ?
C15A C10A H10B 109.8 . . ?
C11A C10A H10B 109.8 . . ?
C12A C11A C10A 115.3(5) . . ?
C12A C11A H11A 108.5 . . ?
C10A C11A H11A 108.5 . . ?
C12A C11A H11B 108.5 . . ?
C10A C11A H11B 108.5 . . ?
H11A C11A H11B 107.5 . . ?
C14A C12A C13A 113.2(8) . . ?
C14A C12A C11A 111.4(9) . . ?
C13A C12A C11A 111.4(6) . . ?
C14A C12A H12A 106.8 . . ?
C13A C12A H12A 106.8 . . ?
C11A C12A H12A 106.8 . . ?
C12A C13A H13A 109.5 . . ?
C12A C13A H13B 109.5 . . ?
H13A C13A H13B 109.5 . . ?
C12A C13A H13C 109.5 . . ?
H13A C13A H13C 109.5 . . ?
H13B C13A H13C 109.5 . . ?
C12A C14A H14A 109.5 . . ?
C12A C14A H14B 109.5 . . ?
H14A C14A H14B 109.5 . . ?
C12A C14A H14C 109.5 . . ?
H14A C14A H14C 109.5 . . ?
H14B C14A H14C 109.5 . . ?
O15A C15A N20A 123.3(5) . . ?
O15A C15A C10A 122.2(5) . . ?
N20A C15A C10A 114.4(5) . . ?
C15A N20A C20A 121.6(4) . . ?
C15A N20A H20A 119.2 . . ?
C20A N20A H20A 119.2 . . ?
N20A C20A C21A 109.1(4) . . ?
N20A C20A C25A 113.4(4) . . ?
C21A C20A C25A 111.8(4) . . ?
N20A C20A H20B 107.4 . . ?
C21A C20A H20B 107.4 . . ?
C25A C20A H20B 107.4 . . ?
C20A C21A C22A 113.6(4) . . ?
C20A C21A H21A 108.8 . . ?
C22A C21A H21A 108.8 . . ?
C20A C21A H21B 108.8 . . ?
C22A C21A H21B 108.8 . . ?
H21A C21A H21B 107.7 . . ?
C23A C22A C24A 111.4(7) . . ?
C23A C22A C21A 111.5(7) . . ?
C24A C22A C21A 111.1(5) . . ?
C23A C22A H22A 107.5 . . ?
C24A C22A H22A 107.5 . . ?
C21A C22A H22A 107.5 . . ?
C22A C23A H23A 109.5 . . ?
C22A C23A H23B 109.5 . . ?
H23A C23A H23B 109.5 . . ?
C22A C23A H23C 109.5 . . ?
H23A C23A H23C 109.5 . . ?
H23B C23A H23C 109.5 . . ?
C22A C24A H24A 109.5 . . ?
C22A C24A H24B 109.5 . . ?
H24A C24A H24B 109.5 . . ?
C22A C24A H24C 109.5 . . ?
H24A C24A H24C 109.5 . . ?
H24B C24A H24C 109.5 . . ?
O25A C25A N30A 123.6(5) . . ?
O25A C25A C20A 118.7(5) . . ?
N30A C25A C20A 117.7(4) . . ?
C25A N30A C30A 122.7(4) . . ?
C25A N30A H30A 118.6 . . ?
C30A N30A H30A 118.6 . . ?
N30A C30A C31A 109.0(5) . . ?
N30A C30A C32A 109.1(5) . . ?
C31A C30A C32A 111.0(5) . . ?
N30A C30A C33A 111.1(4) . . ?
C31A C30A C33A 107.2(4) . . ?
C32A C30A C33A 109.5(4) . . ?
C30A C31A H31A 109.5 . . ?
C30A C31A H31B 109.5 . . ?
H31A C31A H31B 109.5 . . ?
C30A C31A H31C 109.5 . . ?
H31A C31A H31C 109.5 . . ?
H31B C31A H31C 109.5 . . ?
C30A C32A H32A 109.5 . . ?
C30A C32A H32B 109.5 . . ?
H32A C32A H32B 109.5 . . ?
C30A C32A H32C 109.5 . . ?
H32A C32A H32C 109.5 . . ?
H32B C32A H32C 109.5 . . ?
O33A C33A N40A 122.8(4) . . ?
O33A C33A C30A 120.8(4) . . ?
N40A C33A C30A 116.2(4) . . ?
C33A N40A C40A 123.2(4) . . ?
C33A N40A H40A 118.4 . . ?
C40A N40A H40A 118.4 . . ?
N40A C40A C41A 113.0(4) . . ?
N40A C40A C45A 112.3(4) . . ?
C41A C40A C45A 112.5(4) . . ?
N40A C40A H40B 106.1 . . ?
C41A C40A H40B 106.1 . . ?
C45A C40A H40B 106.1 . . ?
C40A C41A C42A 115.0(4) . . ?
C40A C41A H41A 108.5 . . ?
C42A C41A H41A 108.5 . . ?
C40A C41A H41B 108.5 . . ?
C42A C41A H41B 108.5 . . ?
H41A C41A H41B 107.5 . . ?
C43A C42A C44A 110.4(6) . . ?
C43A C42A C41A 113.2(6) . . ?
C44A C42A C41A 108.9(6) . . ?
C43A C42A H42A 108.0 . . ?
C44A C42A H42A 108.0 . . ?
C41A C42A H42A 108.0 . . ?
C42A C43A H43A 109.5 . . ?
C42A C43A H43B 109.5 . . ?
H43A C43A H43B 109.5 . . ?
C42A C43A H43C 109.5 . . ?
H43A C43A H43C 109.5 . . ?
H43B C43A H43C 109.5 . . ?
C42A C44A H44A 109.5 . . ?
C42A C44A H44B 109.5 . . ?
H44A C44A H44B 109.5 . . ?
C42A C44A H44C 109.5 . . ?
H44A C44A H44C 109.5 . . ?
H44B C44A H44C 109.5 . . ?
O45A C45A N50A 122.0(5) . . ?
O45A C45A C40A 120.1(5) . . ?
N50A C45A C40A 117.9(4) . . ?
O45B C45B N50B 122.2(5) . . ?
O45B C45B C40B 120.1(5) . . ?
N50B C45B C40B 117.6(5) . . ?
C45A N50A C50A 122.7(4) . . ?
C45A N50A H50A 118.7 . . ?
C50A N50A H50A 118.7 . . ?
N50A C50A C51A 110.8(5) . . ?
N50A C50A C55A 112.3(5) . . ?
C51A C50A C55A 110.3(5) . . ?
N50A C50A H50B 107.8 . . ?
C51A C50A H50B 107.8 . . ?
C55A C50A H50B 107.8 . . ?
C50A C51A C52A 115.2(6) . . ?
C50A C51A H51A 108.5 . . ?
C52A C51A H51A 108.5 . . ?
C50A C51A H51B 108.5 . . ?
C52A C51A H51B 108.5 . . ?
H51A C51A H51B 107.5 . . ?
C54A C52A C53A 110.6(7) . . ?
C54A C52A C51A 112.5(6) . . ?
C53A C52A C51A 110.2(8) . . ?
C54A C52A H52A 107.7 . . ?
C53A C52A H52A 107.7 . . ?
C51A C52A H52A 107.7 . . ?
C52A C53A H53A 109.5 . . ?
C52A C53A H53B 109.5 . . ?
H53A C53A H53B 109.5 . . ?
C52A C53A H53C 109.5 . . ?
H53A C53A H53C 109.5 . . ?
H53B C53A H53C 109.5 . . ?
C52A C54A H54A 109.5 . . ?
C52A C54A H54B 109.5 . . ?
H54A C54A H54B 109.5 . . ?
C52A C54A H54C 109.5 . . ?
H54A C54A H54C 109.5 . . ?
H54B C54A H54C 109.5 . . ?
O55A C55A N60A 122.0(6) . . ?
O55A C55A C50A 119.1(5) . . ?
N60A C55A C50A 118.8(5) . . ?
C55A N60A C60A 123.4(5) . . ?
C55A N60A H60A 118.3 . . ?
C60A N60A H60A 118.3 . . ?
N60A C60A C61A 108.4(5) . . ?
N60A C60A C63A 108.6(6) . . ?
C61A C60A C63A 107.8(6) . . ?
N60A C60A C62A 109.9(5) . . ?
C61A C60A C62A 110.0(7) . . ?
C63A C60A C62A 112.1(6) . . ?
C60A C61A H61A 109.5 . . ?
C60A C61A H61B 109.5 . . ?
H61A C61A H61B 109.5 . . ?
C60A C61A H61C 109.5 . . ?
H61A C61A H61C 109.5 . . ?
H61B C61A H61C 109.5 . . ?
C60A C62A H62A 109.5 . . ?
C60A C62A H62B 109.5 . . ?
H62A C62A H62B 109.5 . . ?
C60A C62A H62C 109.5 . . ?
H62A C62A H62C 109.5 . . ?
H62B C62A H62C 109.5 . . ?
O63A C63A O64A 122.5(7) . . ?
O63A C63A C60A 123.3(7) . . ?
O64A C63A C60A 113.9(7) . . ?
C63A O64A C64A 117.3(8) . . ?
O64A C64A H64A 109.5 . . ?
O64A C64A H64B 109.5 . . ?
H64A C64A H64B 109.5 . . ?
O64A C64A H64C 109.5 . . ?
H64A C64A H64C 109.5 . . ?
H64B C64A H64C 109.5 . . ?
O1B C1B C4B 109.4(9) . . ?
O1B C1B C3B 106.2(10) . . ?
C4B C1B C3B 118.5(12) . . ?
O1B C1B C2B 103.4(8) . . ?
C4B C1B C2B 110.1(11) . . ?
C3B C1B C2B 108.1(10) . . ?
C5B O1B C1B 123.1(6) . . ?
C1B C2B H2B1 109.5 . . ?
C1B C2B H2B2 109.5 . . ?
H2B1 C2B H2B2 109.5 . . ?
C1B C2B H2B3 109.5 . . ?
H2B1 C2B H2B3 109.5 . . ?
H2B2 C2B H2B3 109.5 . . ?
C1B C3B H3B1 109.5 . . ?
C1B C3B H3B2 109.5 . . ?
H3B1 C3B H3B2 109.5 . . ?
C1B C3B H3B3 109.5 . . ?
H3B1 C3B H3B3 109.5 . . ?
H3B2 C3B H3B3 109.5 . . ?
C1B C4B H4B1 109.5 . . ?
C1B C4B H4B2 109.5 . . ?
H4B1 C4B H4B2 109.5 . . ?
C1B C4B H4B3 109.5 . . ?
H4B1 C4B H4B3 109.5 . . ?
H4B2 C4B H4B3 109.5 . . ?
O5B C5B N10B 123.9(6) . . ?
O5B C5B O1B 128.0(8) . . ?
N10B C5B O1B 108.1(7) . . ?
C5B N10B C10B 121.2(6) . . ?
C5B N10B H10C 119.4 . . ?
C10B N10B H10C 119.4 . . ?
N10B C10B C15B 112.0(6) . . ?
N10B C10B C11B 108.1(5) . . ?
C15B C10B C11B 109.8(5) . . ?
N10B C10B H10D 109.0 . . ?
C15B C10B H10D 109.0 . . ?
C11B C10B H10D 109.0 . . ?
C12B C11B C10B 115.9(5) . . ?
C12B C11B H11C 108.3 . . ?
C10B C11B H11C 108.3 . . ?
C12B C11B H11D 108.3 . . ?
C10B C11B H11D 108.3 . . ?
H11C C11B H11D 107.4 . . ?
C11B C12B C14B 114.0(7) . . ?
C11B C12B C13B 109.0(7) . . ?
C14B C12B C13B 110.8(7) . . ?
C11B C12B H12B 107.6 . . ?
C14B C12B H12B 107.6 . . ?
C13B C12B H12B 107.6 . . ?
C12B C13B H13D 109.5 . . ?
C12B C13B H13E 109.5 . . ?
H13D C13B H13E 109.5 . . ?
C12B C13B H13F 109.5 . . ?
H13D C13B H13F 109.5 . . ?
H13E C13B H13F 109.5 . . ?
C12B C14B H14D 109.5 . . ?
C12B C14B H14E 109.5 . . ?
H14D C14B H14E 109.5 . . ?
C12B C14B H14F 109.5 . . ?
H14D C14B H14F 109.5 . . ?
H14E C14B H14F 109.5 . . ?
O15B C15B N20B 121.4(5) . . ?
O15B C15B C10B 122.4(5) . . ?
N20B C15B C10B 116.1(4) . . ?
C15B N20B C20B 121.6(4) . . ?
C15B N20B H20C 119.2 . . ?
C20B N20B H20C 119.2 . . ?
N20B C20B C25B 114.0(4) . . ?
N20B C20B C21B 109.7(4) . . ?
C25B C20B C21B 113.7(5) . . ?
N20B C20B H20D 106.2 . . ?
C25B C20B H20D 106.2 . . ?
C21B C20B H20D 106.2 . . ?
C22B C21B C20B 113.1(5) . . ?
C22B C21B H21C 109.0 . . ?
C20B C21B H21C 109.0 . . ?
C22B C21B H21D 109.0 . . ?
C20B C21B H21D 109.0 . . ?
H21C C21B H21D 107.8 . . ?
C24B C22B C21B 114.1(8) . . ?
C24B C22B C23B 111.2(8) . . ?
C21B C22B C23B 110.2(6) . . ?
C24B C22B H22B 107.0 . . ?
C21B C22B H22B 107.0 . . ?
C23B C22B H22B 107.0 . . ?
C22B C23B H23D 109.5 . . ?
C22B C23B H23E 109.5 . . ?
H23D C23B H23E 109.5 . . ?
C22B C23B H23F 109.5 . . ?
H23D C23B H23F 109.5 . . ?
H23E C23B H23F 109.5 . . ?
C22B C24B H24D 109.5 . . ?
C22B C24B H24E 109.5 . . ?
H24D C24B H24E 109.5 . . ?
C22B C24B H24F 109.5 . . ?
H24D C24B H24F 109.5 . . ?
H24E C24B H24F 109.5 . . ?
O25B C25B N30B 122.1(5) . . ?
O25B C25B C20B 120.8(5) . . ?
N30B C25B C20B 117.1(5) . . ?
C25B N30B C30B 121.7(5) . . ?
C25B N30B H30B 119.2 . . ?
C30B N30B H30B 119.2 . . ?
N30B C30B C32B 109.9(5) . . ?
N30B C30B C33B 113.5(4) . . ?
C32B C30B C33B 111.0(5) . . ?
N30B C30B C31B 108.0(5) . . ?
C32B C30B C31B 109.9(6) . . ?
C33B C30B C31B 104.3(5) . . ?
C30B C31B H31D 109.5 . . ?
C30B C31B H31E 109.5 . . ?
H31D C31B H31E 109.5 . . ?
C30B C31B H31F 109.5 . . ?
H31D C31B H31F 109.5 . . ?
H31E C31B H31F 109.5 . . ?
C30B C32B H32D 109.5 . . ?
C30B C32B H32E 109.5 . . ?
H32D C32B H32E 109.5 . . ?
C30B C32B H32F 109.5 . . ?
H32D C32B H32F 109.5 . . ?
H32E C32B H32F 109.5 . . ?
O33B C33B N40B 122.3(5) . . ?
O33B C33B C30B 120.9(5) . . ?
N40B C33B C30B 116.6(5) . . ?
C33B N40B C40B 122.4(5) . . ?
C33B N40B H40C 118.8 . . ?
C40B N40B H40C 118.8 . . ?
N40B C40B C41B 113.1(4) . . ?
N40B C40B C45B 112.7(4) . . ?
C41B C40B C45B 112.6(5) . . ?
N40B C40B H40D 105.9 . . ?
C41B C40B H40D 105.9 . . ?
C45B C40B H40D 105.9 . . ?
C40B C41B C42B 115.5(5) . . ?
C40B C41B H41C 108.4 . . ?
C42B C41B H41C 108.4 . . ?
C40B C41B H41D 108.4 . . ?
C42B C41B H41D 108.4 . . ?
H41C C41B H41D 107.5 . . ?
C43B C42B C41B 110.7(7) . . ?
C43B C42B C44B 109.9(6) . . ?
C41B C42B C44B 111.1(6) . . ?
C43B C42B H42B 108.4 . . ?
C41B C42B H42B 108.4 . . ?
C44B C42B H42B 108.4 . . ?
C42B C43B H43D 109.5 . . ?
C42B C43B H43E 109.5 . . ?
H43D C43B H43E 109.5 . . ?
C42B C43B H43F 109.5 . . ?
H43D C43B H43F 109.5 . . ?
H43E C43B H43F 109.5 . . ?
C42B C44B H44D 109.5 . . ?
C42B C44B H44E 109.5 . . ?
H44D C44B H44E 109.5 . . ?
C42B C44B H44F 109.5 . . ?
H44D C44B H44F 109.5 . . ?
H44E C44B H44F 109.5 . . ?
C45B N50B C50B 123.7(5) . . ?
C45B N50B H50C 118.1 . . ?
C50B N50B H50C 118.1 . . ?
N50B C50B C51B 111.5(5) . . ?
N50B C50B C55B 113.1(4) . . ?
C51B C50B C55B 108.6(4) . . ?
N50B C50B H50D 107.8 . . ?
C51B C50B H50D 107.8 . . ?
C55B C50B H50D 107.8 . . ?
C50B C51B C52B 116.5(5) . . ?
C50B C51B H51C 108.2 . . ?
C52B C51B H51C 108.2 . . ?
C50B C51B H51D 108.2 . . ?
C52B C51B H51D 108.2 . . ?
H51C C51B H51D 107.3 . . ?
C53B C52B C51B 110.0(7) . . ?
C53B C52B C54B 113.1(7) . . ?
C51B C52B C54B 111.8(7) . . ?
C53B C52B H52B 107.2 . . ?
C51B C52B H52B 107.2 . . ?
C54B C52B H52B 107.2 . . ?
C52B C53B H53D 109.5 . . ?
C52B C53B H53E 109.5 . . ?
H53D C53B H53E 109.5 . . ?
C52B C53B H53F 109.5 . . ?
H53D C53B H53F 109.5 . . ?
H53E C53B H53F 109.5 . . ?
C52B C54B H54D 109.5 . . ?
C52B C54B H54E 109.5 . . ?
H54D C54B H54E 109.5 . . ?
C52B C54B H54F 109.5 . . ?
H54D C54B H54F 109.5 . . ?
H54E C54B H54F 109.5 . . ?
O55B C55B N60B 121.9(5) . . ?
O55B C55B C50B 119.5(5) . . ?
N60B C55B C50B 118.4(5) . . ?
C55B N60B C60B 121.9(5) . . ?
C55B N60B H60B 119.1 . . ?
C60B N60B H60B 119.1 . . ?
N60B C60B C61B 111.5(5) . . ?
N60B C60B C63B 108.4(5) . . ?
C61B C60B C63B 113.7(6) . . ?
N60B C60B C62B 107.2(5) . . ?
C61B C60B C62B 111.2(7) . . ?
C63B C60B C62B 104.4(6) . . ?
C60B C61B H61D 109.5 . . ?
C60B C61B H61E 109.5 . . ?
H61D C61B H61E 109.5 . . ?
C60B C61B H61F 109.5 . . ?
H61D C61B H61F 109.5 . . ?
H61E C61B H61F 109.5 . . ?
C60B C62B H62D 109.5 . . ?
C60B C62B H62E 109.5 . . ?
H62D C62B H62E 109.5 . . ?
C60B C62B H62F 109.5 . . ?
H62D C62B H62F 109.5 . . ?
H62E C62B H62F 109.5 . . ?
O63B C63B O64B 124.4(7) . . ?
O63B C63B C60B 124.9(7) . . ?
O64B C63B C60B 110.6(7) . . ?
C63B O64B C64B 117.0(9) . . ?
O64B C64B H64D 109.5 . . ?
O64B C64B H64E 109.5 . . ?
H64D C64B H64E 109.5 . . ?
O64B C64B H64F 109.5 . . ?
H64D C64B H64F 109.5 . . ?
H64E C64B H64F 109.5 . . ?

loop_
_geom_bond_atom_site_label_1
_geom_bond_atom_site_label_2
_geom_bond_distance
_geom_bond_site_symmetry_2
_geom_bond_publ_flag
N1 C1 1.14(3) . ?
C1 C2 1.39(3) . ?
C2 H2A 0.9700 . ?
C2 H2B 0.9700 . ?
C2 H2C 0.9700 . ?
N3 C3 1.15(3) . ?
C3 C4 1.39(3) . ?
C4 H4A 0.9700 . ?
C4 H4B 0.9700 . ?
C4 H4C 0.9700 . ?
C1A O1A 1.466(8) . ?
C1A C3A 1.518(12) . ?
C1A C4A 1.529(12) . ?
C1A C2A 1.534(9) . ?
O1A C5A 1.338(7) . ?
C2A H2A1 0.9700 . ?
C2A H2A2 0.9700 . ?
C2A H2A3 0.9700 . ?
C3A H3A1 0.9700 . ?
C3A H3A2 0.9700 . ?
C3A H3A3 0.9700 . ?
C4A H4A1 0.9700 . ?
C4A H4A2 0.9700 . ?
C4A H4A3 0.9700 . ?
C5A O5A 1.227(6) . ?
C5A N10A 1.338(7) . ?
N10A C10A 1.444(7) . ?
N10A H10A 0.8700 . ?
C10A C15A 1.530(7) . ?
C10A C11A 1.537(8) . ?
C10A H10B 0.9900 . ?
C11A C12A 1.530(9) . ?
C11A H11A 0.9800 . ?
C11A H11B 0.9800 . ?
C12A C14A 1.505(15) . ?
C12A C13A 1.518(11) . ?
C12A H12A 0.9900 . ?
C13A H13A 0.9700 . ?
C13A H13B 0.9700 . ?
C13A H13C 0.9700 . ?
C14A H14A 0.9700 . ?
C14A H14B 0.9700 . ?
C14A H14C 0.9700 . ?
C15A O15A 1.206(6) . ?
C15A N20A 1.354(6) . ?
N20A C20A 1.462(6) . ?
N20A H20A 0.8700 . ?
C20A C21A 1.522(7) . ?
C20A C25A 1.546(7) . ?
C20A H20B 0.9900 . ?
C21A C22A 1.539(8) . ?
C21A H21A 0.9800 . ?
C21A H21B 0.9800 . ?
C22A C23A 1.509(12) . ?
C22A C24A 1.517(10) . ?
C22A H22A 0.9900 . ?
C23A H23A 0.9700 . ?
C23A H23B 0.9700 . ?
C23A H23C 0.9700 . ?
C24A H24A 0.9700 . ?
C24A H24B 0.9700 . ?
C24A H24C 0.9700 . ?
C25A O25A 1.236(6) . ?
C25A N30A 1.332(7) . ?
N30A C30A 1.478(6) . ?
N30A H30A 0.8700 . ?
C30A C31A 1.518(8) . ?
C30A C32A 1.524(8) . ?
C30A C33A 1.542(6) . ?
C31A H31A 0.9700 . ?
C31A H31B 0.9700 . ?
C31A H31C 0.9700 . ?
C32A H32A 0.9700 . ?
C32A H32B 0.9700 . ?
C32A H32C 0.9700 . ?
C33A O33A 1.238(6) . ?
C33A N40A 1.346(6) . ?
N40A C40A 1.464(6) . ?
N40A H40A 0.8700 . ?
C40A C41A 1.503(8) . ?
C40A C45A 1.525(8) . ?
C40A H40B 0.9900 . ?
C41A C42A 1.544(9) . ?
C41A H41A 0.9800 . ?
C41A H41B 0.9800 . ?
C42A C43A 1.501(10) . ?
C42A C44A 1.516(10) . ?
C42A H42A 0.9900 . ?
C43A H43A 0.9700 . ?
C43A H43B 0.9700 . ?
C43A H43C 0.9700 . ?
C44A H44A 0.9700 . ?
C44A H44B 0.9700 . ?
C44A H44C 0.9700 . ?
C45A O45A 1.241(6) . ?
C45A N50A 1.331(7) . ?
C45B O45B 1.231(6) . ?
C45B N50B 1.330(7) . ?
C45B C40B 1.527(7) . ?
N50A C50A 1.458(8) . ?
N50A H50A 0.8700 . ?
C50A C51A 1.510(9) . ?
C50A C55A 1.536(8) . ?
C50A H50B 0.9900 . ?
C51A C52A 1.529(10) . ?
C51A H51A 0.9800 . ?
C51A H51B 0.9800 . ?
C52A C54A 1.501(12) . ?
C52A C53A 1.511(12) . ?
C52A H52A 0.9900 . ?
C53A H53A 0.9700 . ?
C53A H53B 0.9700 . ?
C53A H53C 0.9700 . ?
C54A H54A 0.9700 . ?
C54A H54B 0.9700 . ?
C54A H54C 0.9700 . ?
C55A O55A 1.249(7) . ?
C55A N60A 1.310(7) . ?
N60A C60A 1.482(8) . ?
N60A H60A 0.8700 . ?
C60A C61A 1.504(9) . ?
C60A C63A 1.518(10) . ?
C60A C62A 1.545(10) . ?
C61A H61A 0.9700 . ?
C61A H61B 0.9700 . ?
C61A H61C 0.9700 . ?
C62A H62A 0.9700 . ?
C62A H62B 0.9700 . ?
C62A H62C 0.9700 . ?
C63A O63A 1.195(9) . ?
C63A O64A 1.314(8) . ?
O64A C64A 1.421(11) . ?
C64A H64A 0.9700 . ?
C64A H64B 0.9700 . ?
C64A H64C 0.9700 . ?
C1B O1B 1.449(11) . ?
C1B C4B 1.464(18) . ?
C1B C3B 1.468(17) . ?
C1B C2B 1.515(14) . ?
O1B C5B 1.355(9) . ?
C2B H2B1 0.9700 . ?
C2B H2B2 0.9700 . ?
C2B H2B3 0.9700 . ?
C3B H3B1 0.9700 . ?
C3B H3B2 0.9700 . ?
C3B H3B3 0.9700 . ?
C4B H4B1 0.9700 . ?
C4B H4B2 0.9700 . ?
C4B H4B3 0.9700 . ?
C5B O5B 1.188(9) . ?
C5B N10B 1.353(10) . ?
N10B C10B 1.474(8) . ?
N10B H10C 0.8700 . ?
C10B C15B 1.497(9) . ?
C10B C11B 1.534(10) . ?
C10B H10D 0.9900 . ?
C11B C12B 1.516(11) . ?
C11B H11C 0.9800 . ?
C11B H11D 0.9800 . ?
C12B C14B 1.520(11) . ?
C12B C13B 1.535(10) . ?
C12B H12B 0.9900 . ?
C13B H13D 0.9700 . ?
C13B H13E 0.9700 . ?
C13B H13F 0.9700 . ?
C14B H14D 0.9700 . ?
C14B H14E 0.9700 . ?
C14B H14F 0.9700 . ?
C15B O15B 1.219(6) . ?
C15B N20B 1.353(7) . ?
N20B C20B 1.461(7) . ?
N20B H20C 0.8700 . ?
C20B C25B 1.517(8) . ?
C20B C21B 1.533(8) . ?
C20B H20D 0.9900 . ?
C21B C22B 1.531(10) . ?
C21B H21C 0.9800 . ?
C21B H21D 0.9800 . ?
C22B C24B 1.465(13) . ?
C22B C23B 1.544(11) . ?
C22B H22B 0.9900 . ?
C23B H23D 0.9700 . ?
C23B H23E 0.9700 . ?
C23B H23F 0.9700 . ?
C24B H24D 0.9700 . ?
C24B H24E 0.9700 . ?
C24B H24F 0.9700 . ?
C25B O25B 1.220(6) . ?
C25B N30B 1.364(7) . ?
N30B C30B 1.466(8) . ?
N30B H30B 0.8700 . ?
C30B C32B 1.516(9) . ?
C30B C33B 1.529(8) . ?
C30B C31B 1.564(8) . ?
C31B H31D 0.9700 . ?
C31B H31E 0.9700 . ?
C31B H31F 0.9700 . ?
C32B H32D 0.9700 . ?
C32B H32E 0.9700 . ?
C32B H32F 0.9700 . ?
C33B O33B 1.229(6) . ?
C33B N40B 1.347(6) . ?
N40B C40B 1.460(7) . ?
N40B H40C 0.8700 . ?
C40B C41B 1.521(8) . ?
C40B H40D 0.9900 . ?
C41B C42B 1.528(8) . ?
C41B H41C 0.9800 . ?
C41B H41D 0.9800 . ?
C42B C43B 1.492(12) . ?
C42B C44B 1.561(11) . ?
C42B H42B 0.9900 . ?
C43B H43D 0.9700 . ?
C43B H43E 0.9700 . ?
C43B H43F 0.9700 . ?
C44B H44D 0.9700 . ?
C44B H44E 0.9700 . ?
C44B H44F 0.9700 . ?
N50B C50B 1.455(6) . ?
N50B H50C 0.8700 . ?
C50B C51B 1.516(9) . ?
C50B C55B 1.529(7) . ?
C50B H50D 0.9900 . ?
C51B C52B 1.528(9) . ?
C51B H51C 0.9800 . ?
C51B H51D 0.9800 . ?
C52B C53B 1.499(13) . ?
C52B C54B 1.545(12) . ?
C52B H52B 0.9900 . ?
C53B H53D 0.9700 . ?
C53B H53E 0.9700 . ?
C53B H53F 0.9700 . ?
C54B H54D 0.9700 . ?
C54B H54E 0.9700 . ?
C54B H54F 0.9700 . ?
C55B O55B 1.229(6) . ?
C55B N60B 1.338(7) . ?
N60B C60B 1.465(7) . ?
N60B H60B 0.8700 . ?
C60B C61B 1.510(12) . ?
C60B C63B 1.539(9) . ?
C60B C62B 1.550(9) . ?
C61B H61D 0.9700 . ?
C61B H61E 0.9700 . ?
C61B H61F 0.9700 . ?
C62B H62D 0.9700 . ?
C62B H62E 0.9700 . ?
C62B H62F 0.9700 . ?
C63B O63B 1.166(9) . ?
C63B O64B 1.321(9) . ?
O64B C64B 1.443(10) . ?
C64B H64D 0.9700 . ?
C64B H64E 0.9700 . ?
C64B H64F 0.9700 . ?

loop_
_geom_torsion_atom_site_label_1
_geom_torsion_atom_site_label_2
_geom_torsion_atom_site_label_3
_geom_torsion_atom_site_label_4
_geom_torsion
_geom_torsion_site_symmetry_1
_geom_torsion_site_symmetry_2
_geom_torsion_site_symmetry_3
_geom_torsion_site_symmetry_4
_geom_torsion_publ_flag
C3A C1A O1A C5A 64.0(8) . . . . ?
C4A C1A O1A C5A -61.7(8) . . . . ?
C2A C1A O1A C5A -179.1(7) . . . . ?
C1A O1A C5A O5A 1.3(9) . . . . ?
C1A O1A C5A N10A -177.7(6) . . . . ?
O5A C5A N10A C10A 4.6(9) . . . . ?
O1A C5A N10A C10A -176.4(5) . . . . ?
C5A N10A C10A C15A -51.4(7) . . . . ?
C5A N10A C10A C11A -169.6(6) . . . . ?
N10A C10A C11A C12A -175.0(6) . . . . ?
C15A C10A C11A C12A 65.2(8) . . . . ?
C10A C11A C12A C14A 69.6(9) . . . . ?
C10A C11A C12A C13A -163.0(8) . . . . ?
N10A C10A C15A O15A -55.0(7) . . . . ?
C11A C10A C15A O15A 64.3(7) . . . . ?
N10A C10A C15A N20A 129.9(5) . . . . ?
C11A C10A C15A N20A -110.9(5) . . . . ?
O15A C15A N20A C20A -7.6(8) . . . . ?
C10A C15A N20A C20A 167.5(4) . . . . ?
C15A N20A C20A C21A -148.5(5) . . . . ?
C15A N20A C20A C25A 86.2(6) . . . . ?
N20A C20A C21A C22A 60.4(7) . . . . ?
C25A C20A C21A C22A -173.4(6) . . . . ?
C20A C21A C22A C23A 69.1(8) . . . . ?
C20A C21A C22A C24A -166.0(6) . . . . ?
N20A C20A C25A O25A -171.2(5) . . . . ?
C21A C20A C25A O25A 65.0(7) . . . . ?
N20A C20A C25A N30A 8.3(7) . . . . ?
C21A C20A C25A N30A -115.6(5) . . . . ?
O25A C25A N30A C30A 13.8(8) . . . . ?
C20A C25A N30A C30A -165.6(4) . . . . ?
C25A N30A C30A C31A -169.5(5) . . . . ?
C25A N30A C30A C32A 69.1(6) . . . . ?
C25A N30A C30A C33A -51.6(7) . . . . ?
N30A C30A C33A O33A 142.0(5) . . . . ?
C31A C30A C33A O33A -98.9(6) . . . . ?
C32A C30A C33A O33A 21.5(7) . . . . ?
N30A C30A C33A N40A -42.8(7) . . . . ?
C31A C30A C33A N40A 76.2(6) . . . . ?
C32A C30A C33A N40A -163.3(5) . . . . ?
O33A C33A N40A C40A 3.7(8) . . . . ?
C30A C33A N40A C40A -171.3(5) . . . . ?
C33A N40A C40A C41A 67.3(6) . . . . ?
C33A N40A C40A C45A -61.3(6) . . . . ?
N40A C40A C41A C42A 65.0(6) . . . . ?
C45A C40A C41A C42A -166.6(5) . . . . ?
C40A C41A C42A C43A 63.3(7) . . . . ?
C40A C41A C42A C44A -173.4(6) . . . . ?
N40A C40A C45A O45A 165.8(5) . . . . ?
C41A C40A C45A O45A 37.0(7) . . . . ?
N40A C40A C45A N50A -16.1(6) . . . . ?
C41A C40A C45A N50A -144.9(5) . . . . ?
O45A C45A N50A C50A -2.3(8) . . . . ?
C40A C45A N50A C50A 179.7(5) . . . . ?
C45A N50A C50A C51A 148.4(5) . . . . ?
C45A N50A C50A C55A -87.8(6) . . . . ?
N50A C50A C51A C52A -51.8(7) . . . . ?
C55A C50A C51A C52A -176.7(5) . . . . ?
C50A C51A C52A C54A -55.1(8) . . . . ?
C50A C51A C52A C53A -179.1(6) . . . . ?
N50A C50A C55A O55A 163.7(6) . . . . ?
C51A C50A C55A O55A -72.2(7) . . . . ?
N50A C50A C55A N60A -20.1(8) . . . . ?
C51A C50A C55A N60A 104.0(6) . . . . ?
O55A C55A N60A C60A 1.1(10) . . . . ?
C50A C55A N60A C60A -175.1(6) . . . . ?
C55A N60A C60A C61A 163.5(7) . . . . ?
C55A N60A C60A C63A 46.6(8) . . . . ?
C55A N60A C60A C62A -76.3(8) . . . . ?
N60A C60A C63A O63A 45.8(8) . . . . ?
C61A C60A C63A O63A -71.5(8) . . . . ?
C62A C60A C63A O63A 167.4(7) . . . . ?
N60A C60A C63A O64A -140.4(5) . . . . ?
C61A C60A C63A O64A 102.4(7) . . . . ?
C62A C60A C63A O64A -18.7(8) . . . . ?
O63A C63A O64A C64A -3.0(10) . . . . ?
C60A C63A O64A C64A -176.9(6) . . . . ?
C4B C1B O1B C5B 70.2(13) . . . . ?
C3B C1B O1B C5B -58.8(12) . . . . ?
C2B C1B O1B C5B -172.5(9) . . . . ?
C1B O1B C5B O5B -19.2(14) . . . . ?
C1B O1B C5B N10B 162.2(8) . . . . ?
O5B C5B N10B C10B 4.6(11) . . . . ?
O1B C5B N10B C10B -176.7(6) . . . . ?
C5B N10B C10B C15B -59.3(8) . . . . ?
C5B N10B C10B C11B 179.6(6) . . . . ?
N10B C10B C11B C12B -177.9(6) . . . . ?
C15B C10B C11B C12B 59.6(8) . . . . ?
C10B C11B C12B C14B 63.3(9) . . . . ?
C10B C11B C12B C13B -172.3(7) . . . . ?
N10B C10B C15B O15B -56.2(7) . . . . ?
C11B C10B C15B O15B 63.9(8) . . . . ?
N10B C10B C15B N20B 125.9(5) . . . . ?
C11B C10B C15B N20B -113.9(6) . . . . ?
O15B C15B N20B C20B -5.7(8) . . . . ?
C10B C15B N20B C20B 172.1(5) . . . . ?
C15B N20B C20B C25B 86.8(6) . . . . ?
C15B N20B C20B C21B -144.3(5) . . . . ?
N20B C20B C21B C22B 63.1(6) . . . . ?
C25B C20B C21B C22B -167.9(5) . . . . ?
C20B C21B C22B C24B 67.0(9) . . . . ?
C20B C21B C22B C23B -167.1(7) . . . . ?
N20B C20B C25B O25B -170.8(4) . . . . ?
C21B C20B C25B O25B 62.4(6) . . . . ?
N20B C20B C25B N30B 7.5(6) . . . . ?
C21B C20B C25B N30B -119.3(5) . . . . ?
O25B C25B N30B C30B 17.5(7) . . . . ?
C20B C25B N30B C30B -160.8(4) . . . . ?
C25B N30B C30B C32B 68.5(7) . . . . ?
C25B N30B C30B C33B -56.5(6) . . . . ?
C25B N30B C30B C31B -171.7(5) . . . . ?
N30B C30B C33B O33B 147.0(5) . . . . ?
C32B C30B C33B O33B 22.6(7) . . . . ?
C31B C30B C33B O33B -95.7(6) . . . . ?
N30B C30B C33B N40B -36.4(6) . . . . ?
C32B C30B C33B N40B -160.8(5) . . . . ?
C31B C30B C33B N40B 80.9(6) . . . . ?
O33B C33B N40B C40B 1.3(7) . . . . ?
C30B C33B N40B C40B -175.2(4) . . . . ?
C33B N40B C40B C41B 67.0(6) . . . . ?
C33B N40B C40B C45B -62.2(6) . . . . ?
O45B C45B C40B N40B 166.9(5) . . . . ?
N50B C45B C40B N40B -15.6(6) . . . . ?
O45B C45B C40B C41B 37.5(6) . . . . ?
N50B C45B C40B C41B -145.1(5) . . . . ?
N40B C40B C41B C42B 62.2(6) . . . . ?
C45B C40B C41B C42B -168.6(5) . . . . ?
C40B C41B C42B C43B -173.7(6) . . . . ?
C40B C41B C42B C44B 64.0(8) . . . . ?
O45B C45B N50B C50B -4.2(7) . . . . ?
C40B C45B N50B C50B 178.4(4) . . . . ?
C45B N50B C50B C51B 151.8(5) . . . . ?
C45B N50B C50B C55B -85.4(6) . . . . ?
N50B C50B C51B C52B -53.0(6) . . . . ?
C55B C50B C51B C52B -178.3(5) . . . . ?
C50B C51B C52B C53B 176.0(6) . . . . ?
C50B C51B C52B C54B -57.4(8) . . . . ?
N50B C50B C55B O55B 166.5(5) . . . . ?
C51B C50B C55B O55B -69.1(7) . . . . ?
N50B C50B C55B N60B -18.2(7) . . . . ?
C51B C50B C55B N60B 106.2(6) . . . . ?
O55B C55B N60B C60B 2.9(9) . . . . ?
C50B C55B N60B C60B -172.3(5) . . . . ?
C55B N60B C60B C61B -72.2(8) . . . . ?
C55B N60B C60B C63B 53.7(8) . . . . ?
C55B N60B C60B C62B 165.9(6) . . . . ?
N60B C60B C63B O63B 38.8(9) . . . . ?
C61B C60B C63B O63B 163.4(7) . . . . ?
C62B C60B C63B O63B -75.2(8) . . . . ?
N60B C60B C63B O64B -143.7(6) . . . . ?
C61B C60B C63B O64B -19.1(8) . . . . ?
C62B C60B C63B O64B 102.3(7) . . . . ?
O63B C63B O64B C64B -2.0(11) . . . . ?
C60B C63B O64B C64B -179.6(7) . . . . ?
